data_7158589
loop_
_publ_author_name
'Herzog, Stefan'
'Hinz, Alexander'
'Breher, Frank'
'Podlech, Joachim'

_publ_section_title
;
 Cyclopenta-fused polyaromatic hydrocarbons: synthesis and
 characterisation of a stable, carbon-centred helical radical
;
_journal_name_full 'Organic &amp; Biomolecular Chemistry'
_journal_paper_doi 10.1039/D2OB00172A
_journal_year 2022
_chemical_compound_source synthesis
_chemical_formula_moiety 'C54 H45, 0.75 (C H Cl3)'
_chemical_formula_sum 'C54.75 H45.75 Cl2.25'
_chemical_formula_weight 783.42
_chemical_melting_point 514
_chemical_name_systematic '5,8,11-trimesityl-cyclopenta[1,2-c:4,3-c']difluorene radical'
_space_group_crystal_system monoclinic
_space_group_IT_number 14
_space_group_name_Hall '-P 2ybc'
_space_group_name_H-M_alt 'P 1 21/c 1'
_atom_sites_solution_hydrogens geom
_audit_creation_method SHELXL-2018/3
_audit_update_record
;
2021-12-20 deposited with the CCDC.	2022-03-15 downloaded from the CCDC.
;
_cell_angle_alpha 90
_cell_angle_beta 105.088(3)
_cell_angle_gamma 90
_cell_formula_units_Z 8
_cell_length_a 20.2500(7)
_cell_length_b 25.6491(8)
_cell_length_c 17.0445(6)
_cell_measurement_reflns_used 17286
_cell_measurement_temperature 200(2)
_cell_measurement_theta_max 27.21
_cell_measurement_theta_min 1.31
_cell_volume 8547.6(5)
_computing_cell_refinement
;
X-Area Recipe 1.33.0.0 (STOE, 2015)
;
_computing_data_collection
;
X-Area WinXpose 2.0.22.0 (STOE, 2016)
;
_computing_data_reduction
;
X-Area Integrate 1.73.0.0 (STOE, 2018)
X-Area LANA 1.72.3.0 (STOE, 2018)
;
_computing_publication_material
;
STOE & Cie GmbH, X-Area, software package for collecting single-crystal or
multi-domain crystal data on STOE area-detector diffractometers, for image 
processing, for the correction and scaling of reflection intensities and 
for outlier rejection, version 1.82, Darmstadt 2018
;
_diffrn_ambient_temperature 200(2)
_diffrn_detector 'image plate (34 cm diameter)'
_diffrn_detector_area_resol_mean 6.67
_diffrn_detector_type 'STOE Imaging Plate'
_diffrn_measured_fraction_theta_full 0.996
_diffrn_measured_fraction_theta_max 0.997
_diffrn_measurement_details ' 130 frames, detector distance = 110 mm'
_diffrn_measurement_device '2-circle diffractometer'
_diffrn_measurement_device_type 'STOE IPDS II'
_diffrn_measurement_method 'rotation method, \w scans'
_diffrn_radiation_collimation '0.5 mm diameter, monocapillary'
_diffrn_radiation_monochromator 'plane graphite'
_diffrn_radiation_polarisn_norm 0
_diffrn_radiation_probe x-ray
_diffrn_radiation_type MoK\a
_diffrn_radiation_wavelength 0.71073
_diffrn_reflns_av_R_equivalents 0.0423
_diffrn_reflns_av_unetI/netI 0.0619
_diffrn_reflns_Laue_measured_fraction_full 0.996
_diffrn_reflns_Laue_measured_fraction_max 0.997
_diffrn_reflns_limit_h_max 19
_diffrn_reflns_limit_h_min -24
_diffrn_reflns_limit_k_max 31
_diffrn_reflns_limit_k_min -27
_diffrn_reflns_limit_l_max 20
_diffrn_reflns_limit_l_min -20
_diffrn_reflns_number 35392
_diffrn_reflns_point_group_measured_fraction_full 0.996
_diffrn_reflns_point_group_measured_fraction_max 0.997
_diffrn_reflns_theta_full 25.242
_diffrn_reflns_theta_max 25.499
_diffrn_reflns_theta_min 1.310
_diffrn_source 'sealed X-ray tube, 12 x 0.4 mm long-fine focus'
_diffrn_source_current 40
_diffrn_source_power 2.000
_diffrn_source_voltage 50
_exptl_absorpt_coefficient_mu 0.204
_exptl_absorpt_correction_T_max 1.0000
_exptl_absorpt_correction_T_min 0.8884
_exptl_absorpt_correction_type multi-scan
_exptl_absorpt_process_details
;
STOE LANA, absorption correction by scaling of reflection intensities.
J. Koziskova, F. Hahn, J. Richter, J. Kozisek, "Comparison of different
absorption corrections on the model structure of tetrakis(\m~2~-acetato)-
diaqua-di-copper(II)", Acta Chimica Slovaca, vol. 9, no. 2, 2016, pp. 136 - 140.
;
_exptl_crystal_colour black
_exptl_crystal_density_diffrn 1.218
_exptl_crystal_description block
_exptl_crystal_F_000 3300
_exptl_crystal_recrystallization_method 'dissolved in CHCl3, frozen, covered with EtOH, slow diffusion'
_exptl_crystal_size_max 0.200
_exptl_crystal_size_mid 0.200
_exptl_crystal_size_min 0.150
_refine_diff_density_max 0.381
_refine_diff_density_min -0.408
_refine_diff_density_rms 0.046
_refine_ls_extinction_method none
_refine_ls_goodness_of_fit_ref 1.017
_refine_ls_hydrogen_treatment constr
_refine_ls_matrix_type full
_refine_ls_number_parameters 1401
_refine_ls_number_reflns 15869
_refine_ls_number_restraints 2470
_refine_ls_restrained_S_all 0.992
_refine_ls_R_factor_all 0.1428
_refine_ls_R_factor_gt 0.0712
_refine_ls_shift/su_max 0.000
_refine_ls_shift/su_mean 0.000
_refine_ls_structure_factor_coef Fsqd
_refine_ls_weighting_details 'w=1/[\s^2^(Fo^2^)+(0.0753P)^2^+6.8427P] where P=(Fo^2^+2Fc^2^)/3'
_refine_ls_weighting_scheme calc
_refine_ls_wR_factor_gt 0.1575
_refine_ls_wR_factor_ref 0.1987
_reflns_Friedel_coverage 0.000
_reflns_number_gt 8680
_reflns_number_total 15869
_reflns_threshold_expression 'I > 2\s(I)'
_cod_data_source_file d2ob00172a2.cif
_cod_data_source_block SH156_2
_cod_original_sg_symbol_H-M 'P 21/c'
_cod_database_code 7158589
_shelx_shelxl_version_number 2018/3
_shelx_space_group_comment
;
The symmetry employed for this shelxl refinement is uniquely defined
by the following loop, which should always be used as a source of
symmetry information in preference to the above space-group names.
They are only intended as comments.
;
_shelx_estimated_absorpt_t_min 0.960
_shelx_estimated_absorpt_t_max 0.970

loop_
_space_group_symop_operation_xyz
'x, y, z'
'-x, y+1/2, -z+1/2'
'-x, -y, -z'
'x, -y-1/2, z-1/2'

loop_
_atom_site_label
_atom_site_type_symbol
_atom_site_fract_x
_atom_site_fract_y
_atom_site_fract_z
_atom_site_U_iso_or_equiv
_atom_site_adp_type
_atom_site_occupancy
_atom_site_site_symmetry_order
_atom_site_calc_flag
_atom_site_refinement_flags_posn
_atom_site_refinement_flags_adp
_atom_site_refinement_flags_occupancy
_atom_site_disorder_assembly
_atom_site_disorder_group
C1 C 0.63729(15) 0.65513(12) 0.50427(17) 0.0336(7) Uani 1 1 d . . . . .
C2 C 0.70142(15) 0.64465(13) 0.55386(18) 0.0374(7) Uani 1 1 d . . . . .
H2 H 0.706688 0.630682 0.606754 0.045 Uiso 1 1 calc R U . . .
C3 C 0.75832(16) 0.65497(14) 0.5248(2) 0.0460(8) Uani 1 1 d . . . . .
H3 H 0.802784 0.648529 0.558808 0.055 Uiso 1 1 calc R U . . .
C4 C 0.75140(16) 0.67434(15) 0.4477(2) 0.0477(9) Uani 1 1 d . . . . .
H4 H 0.791082 0.682274 0.430058 0.057 Uiso 1 1 calc R U . . .
C5 C 0.68731(16) 0.68236(14) 0.3955(2) 0.0458(8) Uani 1 1 d . . . . .
H5 H 0.682606 0.694986 0.341937 0.055 Uiso 1 1 calc R U . . .
C6 C 0.63023(15) 0.67162(13) 0.42305(18) 0.0369(7) Uani 1 1 d . . . . .
C7 C 0.55839(15) 0.67147(13) 0.37990(18) 0.0373(7) Uani 1 1 d . . . . .
C8 C 0.52161(15) 0.65551(12) 0.43394(17) 0.0347(7) Uani 1 1 d . . . . .
C9 C 0.56808(14) 0.64761(12) 0.51446(17) 0.0328(7) Uani 1 1 d . . . . .
C10 C 0.45123(15) 0.64336(13) 0.41834(18) 0.0394(8) Uani 1 1 d . . . . .
H10 H 0.421052 0.650399 0.366629 0.047 Uiso 1 1 calc R U . . .
C11 C 0.42715(15) 0.62138(13) 0.47852(18) 0.0396(8) Uani 1 1 d . . . . .
H11 H 0.380582 0.611098 0.467729 0.048 Uiso 1 1 calc R U . . .
C12 C 0.47121(14) 0.61396(13) 0.55638(18) 0.0350(7) Uani 1 1 d . . . . .
C13 C 0.54163(15) 0.63226(12) 0.57710(17) 0.0340(7) Uani 1 1 d . . . . .
C14 C 0.45902(15) 0.58555(13) 0.62199(19) 0.0374(7) Uani 1 1 d . . . . .
C15 C 0.51872(16) 0.58805(13) 0.68732(19) 0.0425(8) Uani 1 1 d . . . . .
C16 C 0.56918(15) 0.62102(13) 0.66496(18) 0.0373(7) Uani 1 1 d . . . . .
C17 C 0.52967(18) 0.56558(15) 0.7651(2) 0.0539(10) Uani 1 1 d . . . . .
H17 H 0.497044 0.542168 0.776567 0.065 Uiso 1 1 calc R U . . .
C18 C 0.58752(18) 0.57775(17) 0.8238(2) 0.0593(11) Uani 1 1 d . . . . .
H18 H 0.596378 0.561749 0.875805 0.071 Uiso 1 1 calc R U . . .
C19 C 0.63398(17) 0.61412(15) 0.80698(19) 0.0465(8) Uani 1 1 d . . . . .
C20 C 0.62366(15) 0.63814(13) 0.72665(18) 0.0399(8) Uani 1 1 d . . . . .
C21 C 0.69267(17) 0.63505(15) 0.8594(2) 0.0500(9) Uani 1 1 d . U . . .
C22 C 0.72036(16) 0.67360(14) 0.81525(18) 0.0402(8) Uani 1 1 d . . . . .
C23 C 0.67710(15) 0.67781(13) 0.73507(18) 0.0380(7) Uani 1 1 d . . . . .
C24 C 0.77695(16) 0.70575(14) 0.8411(2) 0.0450(8) Uani 1 1 d . . . . .
H24 H 0.805719 0.702778 0.894667 0.054 Uiso 1 1 calc R U . . .
C25 C 0.79094(18) 0.74222(15) 0.7877(2) 0.0496(9) Uani 1 1 d . . . . .
H25 H 0.830866 0.763179 0.803775 0.060 Uiso 1 1 calc R U . . .
C26 C 0.74705(17) 0.74832(14) 0.7110(2) 0.0465(8) Uani 1 1 d . . . . .
H26 H 0.756534 0.774270 0.675705 0.056 Uiso 1 1 calc R U . . .
C27 C 0.68933(17) 0.71710(13) 0.68479(19) 0.0420(8) Uani 1 1 d . . . . .
H27 H 0.658586 0.722659 0.632937 0.050 Uiso 1 1 calc R U . . .
C28 C 0.53109(16) 0.68358(14) 0.29215(18) 0.0412(8) Uani 1 1 d . . . . .
C29 C 0.49632(17) 0.72983(15) 0.2668(2) 0.0506(9) Uani 1 1 d . . . . .
C30 C 0.47163(19) 0.74017(17) 0.1847(2) 0.0616(11) Uani 1 1 d . . . . .
H30 H 0.448278 0.772061 0.168157 0.074 Uiso 1 1 calc R U . . .
C31 C 0.4798(2) 0.70593(19) 0.1267(2) 0.0658(12) Uani 1 1 d . . . . .
C32 C 0.5159(2) 0.66074(19) 0.1523(2) 0.0763(13) Uani 1 1 d . . . . .
H32 H 0.523527 0.637190 0.112518 0.092 Uiso 1 1 calc R U . . .
C33 C 0.5417(2) 0.64822(17) 0.2341(2) 0.0612(11) Uani 1 1 d . . . . .
C34 C 0.4844(3) 0.76937(19) 0.3267(3) 0.0859(15) Uani 1 1 d . . . . .
H34A H 0.503520 0.803036 0.316490 0.129 Uiso 1 1 calc R U . . .
H34B H 0.506805 0.757774 0.382020 0.129 Uiso 1 1 calc R U . . .
H34C H 0.435190 0.773096 0.320691 0.129 Uiso 1 1 calc R U . . .
C35 C 0.4515(3) 0.7179(2) 0.0370(2) 0.1010(18) Uani 1 1 d . . . . .
H35A H 0.405607 0.732958 0.027953 0.151 Uiso 1 1 calc R U . . .
H35B H 0.448987 0.685724 0.005493 0.151 Uiso 1 1 calc R U . . .
H35C H 0.481549 0.742899 0.019771 0.151 Uiso 1 1 calc R U . . .
C36 C 0.5791(3) 0.59711(19) 0.2587(3) 0.0935(17) Uani 1 1 d . . . . .
H36A H 0.551728 0.574616 0.284505 0.140 Uiso 1 1 calc R U . . .
H36B H 0.623437 0.604009 0.297046 0.140 Uiso 1 1 calc R U . . .
H36C H 0.586188 0.579708 0.210343 0.140 Uiso 1 1 calc R U . . .
C37 C 0.39556(15) 0.55733(12) 0.62286(17) 0.0354(7) Uani 1 1 d . . . . .
C38 C 0.35232(16) 0.57665(13) 0.66768(18) 0.0407(8) Uani 1 1 d . . . . .
C39 C 0.29178(17) 0.55010(15) 0.6659(2) 0.0476(9) Uani 1 1 d . . . . .
H39 H 0.262666 0.563300 0.696865 0.057 Uiso 1 1 calc R U . . .
C40 C 0.27290(17) 0.50574(15) 0.6211(2) 0.0489(9) Uani 1 1 d . . . . .
C41 C 0.31685(18) 0.48653(14) 0.5786(2) 0.0513(9) Uani 1 1 d . . . . .
H41 H 0.305076 0.455361 0.548056 0.062 Uiso 1 1 calc R U . . .
C42 C 0.37768(17) 0.51127(13) 0.5791(2) 0.0440(8) Uani 1 1 d . . . . .
C43 C 0.3682(2) 0.62721(16) 0.7150(2) 0.0629(11) Uani 1 1 d . . . . .
H43A H 0.412199 0.624029 0.755729 0.094 Uiso 1 1 calc R U . . .
H43B H 0.332102 0.634487 0.742186 0.094 Uiso 1 1 calc R U . . .
H43C H 0.370565 0.655778 0.677645 0.094 Uiso 1 1 calc R U . . .
C44 C 0.2061(2) 0.4785(2) 0.6171(3) 0.0790(14) Uani 1 1 d . . . . .
H44A H 0.176211 0.481219 0.561906 0.119 Uiso 1 1 calc R U . . .
H44B H 0.183838 0.495027 0.655409 0.119 Uiso 1 1 calc R U . . .
H44C H 0.214809 0.441732 0.631499 0.119 Uiso 1 1 calc R U . . .
C45 C 0.4245(2) 0.48730(17) 0.5327(3) 0.0707(12) Uani 1 1 d . . . . .
H45A H 0.404599 0.454614 0.507505 0.106 Uiso 1 1 calc R U . . .
H45B H 0.469277 0.480245 0.570210 0.106 Uiso 1 1 calc R U . . .
H45C H 0.430089 0.511539 0.490437 0.106 Uiso 1 1 calc R U . . .
C46 C 0.71872(16) 0.62503(14) 0.94859(13) 0.0498(10) Uani 0.825(4) 1 d DG U P A 1
C47 C 0.77649(15) 0.59429(14) 0.97740(16) 0.0601(11) Uani 0.825(4) 1 d DG U P A 1
C48 C 0.80071(14) 0.58481(15) 1.06022(18) 0.0687(12) Uani 0.825(4) 1 d DG U P A 1
H48 H 0.840195 0.563803 1.079909 0.082 Uiso 0.825(4) 1 calc R U P A 1
C49 C 0.76715(16) 0.60605(15) 1.11423(13) 0.0657(12) Uani 0.825(4) 1 d DG U P A 1
C50 C 0.70938(17) 0.63679(15) 1.08543(17) 0.0619(12) Uani 0.825(4) 1 d DG U P A 1
H50 H 0.686440 0.651305 1.122344 0.074 Uiso 0.825(4) 1 calc R U P A 1
C51 C 0.68516(16) 0.64627(14) 1.00260(18) 0.0531(11) Uani 0.825(4) 1 d DG U P A 1
C52 C 0.8122(3) 0.5687(3) 0.9200(3) 0.0878(18) Uani 0.825(4) 1 d D U P A 1
H52A H 0.778989 0.548628 0.879043 0.132 Uiso 0.825(4) 1 calc R U P A 1
H52B H 0.848002 0.545293 0.950618 0.132 Uiso 0.825(4) 1 calc R U P A 1
H52C H 0.832912 0.595535 0.893038 0.132 Uiso 0.825(4) 1 calc R U P A 1
C53 C 0.7942(4) 0.5968(3) 1.2056(3) 0.095(2) Uani 0.825(4) 1 d D U P A 1
H53A H 0.823581 0.565886 1.215019 0.142 Uiso 0.825(4) 1 calc R U P A 1
H53B H 0.755628 0.591424 1.229537 0.142 Uiso 0.825(4) 1 calc R U P A 1
H53C H 0.820612 0.627240 1.230822 0.142 Uiso 0.825(4) 1 calc R U P A 1
C54 C 0.6248(3) 0.6812(2) 0.9761(3) 0.0703(15) Uani 0.825(4) 1 d D U P A 1
H54A H 0.635043 0.708833 0.941293 0.105 Uiso 0.825(4) 1 calc R U P A 1
H54B H 0.614300 0.696849 1.023896 0.105 Uiso 0.825(4) 1 calc R U P A 1
H54C H 0.585401 0.660984 0.945649 0.105 Uiso 0.825(4) 1 calc R U P A 1
C46B C 0.7188(10) 0.6115(7) 0.9419(7) 0.058(2) Uani 0.175(4) 1 d DG U P A 2
C47B C 0.7516(9) 0.5636(6) 0.9577(7) 0.062(2) Uani 0.175(4) 1 d DG U P A 2
C48B C 0.7713(9) 0.5446(6) 1.0367(8) 0.067(2) Uani 0.175(4) 1 d DG U P A 2
H48B H 0.793736 0.511846 1.047529 0.081 Uiso 0.175(4) 1 calc R U P A 2
C49B C 0.7582(9) 0.5735(7) 1.1000(6) 0.066(2) Uani 0.175(4) 1 d DG U P A 2
C50B C 0.7254(10) 0.6215(7) 1.0842(8) 0.0610(19) Uani 0.175(4) 1 d DG U P A 2
H50B H 0.716460 0.641229 1.127448 0.073 Uiso 0.175(4) 1 calc R U P A 2
C51B C 0.7057(11) 0.6405(6) 1.0052(10) 0.0595(19) Uani 0.175(4) 1 d DG U P A 2
C52B C 0.7707(14) 0.5309(10) 0.8931(11) 0.072(4) Uani 0.175(4) 1 d D U P A 2
H52D H 0.729363 0.515666 0.857409 0.109 Uiso 0.175(4) 1 calc R U P A 2
H52E H 0.801864 0.503009 0.919023 0.109 Uiso 0.175(4) 1 calc R U P A 2
H52F H 0.793436 0.552964 0.860998 0.109 Uiso 0.175(4) 1 calc R U P A 2
C53B C 0.7733(16) 0.5534(12) 1.1876(10) 0.086(5) Uani 0.175(4) 1 d D U P A 2
H53D H 0.761928 0.516232 1.187175 0.130 Uiso 0.175(4) 1 calc R U P A 2
H53E H 0.745589 0.572779 1.217099 0.130 Uiso 0.175(4) 1 calc R U P A 2
H53F H 0.821874 0.558308 1.214539 0.130 Uiso 0.175(4) 1 calc R U P A 2
C54B C 0.6703(13) 0.6916(7) 0.9884(14) 0.064(4) Uani 0.175(4) 1 d D U P A 2
H54D H 0.626865 0.687189 0.947148 0.095 Uiso 0.175(4) 1 calc R U P A 2
H54E H 0.699305 0.716227 0.968561 0.095 Uiso 0.175(4) 1 calc R U P A 2
H54F H 0.661543 0.705164 1.038505 0.095 Uiso 0.175(4) 1 calc R U P A 2
C55 C 0.13073(15) 0.65684(12) 0.50253(17) 0.0335(7) Uani 1 1 d . . . . .
C56 C 0.19722(15) 0.64588(13) 0.54557(18) 0.0375(7) Uani 1 1 d . . . . .
H56 H 0.206804 0.634005 0.600174 0.045 Uiso 1 1 calc R U . . .
C57 C 0.24971(16) 0.65249(14) 0.50783(19) 0.0434(8) Uani 1 1 d . . . . .
H57 H 0.295504 0.645227 0.537081 0.052 Uiso 1 1 calc R U . . .
C58 C 0.23617(17) 0.66955(14) 0.4280(2) 0.0472(9) Uani 1 1 d . . . . .
H58 H 0.272962 0.674357 0.403674 0.057 Uiso 1 1 calc R U . . .
C59 C 0.17035(17) 0.67962(14) 0.3834(2) 0.0455(8) Uani 1 1 d . . . . .
H59 H 0.161404 0.691040 0.328589 0.055 Uiso 1 1 calc R U . . .
C60 C 0.11713(16) 0.67271(12) 0.42019(18) 0.0363(7) Uani 1 1 d . . . . .
C61 C 0.04387(16) 0.67399(12) 0.38507(18) 0.0363(7) Uani 1 1 d . . . . .
C62 C 0.01237(15) 0.65760(12) 0.44427(18) 0.0355(7) Uani 1 1 d . . . . .
C63 C 0.06446(14) 0.64923(12) 0.52078(16) 0.0309(7) Uani 1 1 d . . . . .
C64 C -0.05711(15) 0.64539(13) 0.43632(18) 0.0389(8) Uani 1 1 d . . . . .
H64 H -0.090956 0.654015 0.388024 0.047 Uiso 1 1 calc R U . . .
C65 C -0.07492(15) 0.62097(13) 0.49917(18) 0.0387(7) Uani 1 1 d . . . . .
H65 H -0.120707 0.609695 0.492787 0.046 Uiso 1 1 calc R U . . .
C66 C -0.02567(14) 0.61247(12) 0.57325(17) 0.0327(7) Uani 1 1 d . . . . .
C67 C 0.04409(14) 0.63181(12) 0.58719(17) 0.0319(7) Uani 1 1 d . . . . .
C68 C -0.03118(15) 0.58267(13) 0.64069(18) 0.0364(7) Uani 1 1 d . . . . .
C69 C 0.03194(15) 0.58422(13) 0.69971(18) 0.0367(7) Uani 1 1 d . . . . .
C70 C 0.07848(15) 0.61883(12) 0.67267(17) 0.0335(7) Uani 1 1 d . . . . .
C71 C 0.05065(17) 0.56053(14) 0.77701(19) 0.0460(8) Uani 1 1 d . . . . .
H71 H 0.020368 0.536750 0.792519 0.055 Uiso 1 1 calc R U . . .
C72 C 0.11248(18) 0.57185(14) 0.8296(2) 0.0483(9) Uani 1 1 d . . . . .
H72 H 0.126649 0.554195 0.880240 0.058 Uiso 1 1 calc R U . . .
C73 C 0.15520(16) 0.60997(14) 0.80828(18) 0.0409(8) Uani 1 1 d . . . . .
C74 C 0.13582(15) 0.63594(13) 0.72981(17) 0.0356(7) Uani 1 1 d . . . . .
C75 C 0.21587(17) 0.63178(14) 0.85509(19) 0.0432(8) Uani 1 1 d . U . . .
C76 C 0.23408(16) 0.67453(14) 0.80934(18) 0.0397(8) Uani 1 1 d . . . . .
C77 C 0.18410(15) 0.67863(13) 0.73388(17) 0.0360(7) Uani 1 1 d . . . . .
C78 C 0.28699(17) 0.71055(15) 0.8296(2) 0.0478(9) Uani 1 1 d . . . . .
H78 H 0.321808 0.707069 0.878866 0.057 Uiso 1 1 calc R U . . .
C79 C 0.28858(19) 0.75130(16) 0.7777(2) 0.0553(10) Uani 1 1 d . . . . .
H79 H 0.325019 0.775771 0.790895 0.066 Uiso 1 1 calc R U . . .
C80 C 0.23728(19) 0.75694(15) 0.7061(2) 0.0540(10) Uani 1 1 d . . . . .
H80 H 0.237998 0.786135 0.672009 0.065 Uiso 1 1 calc R U . . .
C81 C 0.18537(17) 0.72087(14) 0.68369(19) 0.0444(8) Uani 1 1 d . . . . .
H81 H 0.150795 0.724935 0.634323 0.053 Uiso 1 1 calc R U . . .
C82 C 0.0125(11) 0.6880(6) 0.2993(7) 0.0430(19) Uani 0.42(2) 1 d DG U P B 1
C83 C -0.0103(8) 0.6492(5) 0.2417(7) 0.0470(19) Uani 0.42(2) 1 d DG U P B 1
C84 C -0.0373(8) 0.6624(5) 0.1605(7) 0.0506(19) Uani 0.42(2) 1 d DG U P B 1
H84 H -0.052844 0.635884 0.121165 0.061 Uiso 0.42(2) 1 calc R U P B 1
C85 C -0.0415(7) 0.7145(5) 0.1371(7) 0.053(2) Uani 0.42(2) 1 d DG U P B 1
C86 C -0.0187(10) 0.7533(5) 0.1947(9) 0.0502(19) Uani 0.42(2) 1 d DG U P B 1
H86 H -0.021516 0.788825 0.178625 0.060 Uiso 0.42(2) 1 calc R U P B 1
C87 C 0.0083(13) 0.7400(6) 0.2758(9) 0.0455(18) Uani 0.42(2) 1 d DG U P B 1
C88 C 0.0012(11) 0.5916(6) 0.2629(12) 0.061(4) Uani 0.42(2) 1 d D U P B 1
H88A H -0.020357 0.570363 0.215352 0.092 Uiso 0.42(2) 1 calc R U P B 1
H88B H -0.018998 0.583021 0.307698 0.092 Uiso 0.42(2) 1 calc R U P B 1
H88C H 0.050422 0.584316 0.279463 0.092 Uiso 0.42(2) 1 calc R U P B 1
C89 C -0.0720(11) 0.7288(8) 0.0481(9) 0.075(4) Uani 0.42(2) 1 d D U P B 1
H89A H -0.038747 0.721357 0.016888 0.112 Uiso 0.42(2) 1 calc R U P B 1
H89B H -0.083360 0.766056 0.043982 0.112 Uiso 0.42(2) 1 calc R U P B 1
H89C H -0.113602 0.708343 0.026282 0.112 Uiso 0.42(2) 1 calc R U P B 1
C90 C 0.0265(13) 0.7833(8) 0.3382(12) 0.057(4) Uani 0.42(2) 1 d D U P B 1
H90A H 0.069524 0.774731 0.378119 0.085 Uiso 0.42(2) 1 calc R U P B 1
H90B H -0.009996 0.787050 0.365822 0.085 Uiso 0.42(2) 1 calc R U P B 1
H90C H 0.031899 0.816077 0.310971 0.085 Uiso 0.42(2) 1 calc R U P B 1
C82B C 0.0074(8) 0.6881(5) 0.2996(5) 0.0389(15) Uani 0.58(2) 1 d DG U P B 2
C83B C -0.0256(6) 0.6501(4) 0.2453(5) 0.0503(18) Uani 0.58(2) 1 d DG U P B 2
C84B C -0.0595(6) 0.6638(4) 0.1662(5) 0.0532(17) Uani 0.58(2) 1 d DG U P B 2
H84B H -0.082060 0.637765 0.129057 0.064 Uiso 0.58(2) 1 calc R U P B 2
C85B C -0.0605(6) 0.7154(4) 0.1413(5) 0.0538(18) Uani 0.58(2) 1 d DG U P B 2
C86B C -0.0276(7) 0.7535(4) 0.1956(7) 0.0527(18) Uani 0.58(2) 1 d DG U P B 2
H86B H -0.028245 0.788783 0.178669 0.063 Uiso 0.58(2) 1 calc R U P B 2
C87B C 0.0064(9) 0.7398(4) 0.2748(6) 0.0443(14) Uani 0.58(2) 1 d DG U P B 2
C88B C -0.0229(7) 0.5926(4) 0.2685(8) 0.055(3) Uani 0.58(2) 1 d D U P B 2
H88D H -0.037502 0.571375 0.219189 0.083 Uiso 0.58(2) 1 calc R U P B 2
H88E H -0.053560 0.586278 0.303516 0.083 Uiso 0.58(2) 1 calc R U P B 2
H88F H 0.023935 0.583210 0.297618 0.083 Uiso 0.58(2) 1 calc R U P B 2
C89B C -0.1002(9) 0.7303(6) 0.0553(7) 0.083(4) Uani 0.58(2) 1 d D U P B 2
H89D H -0.090875 0.704770 0.016689 0.125 Uiso 0.58(2) 1 calc R U P B 2
H89E H -0.085899 0.764989 0.042128 0.125 Uiso 0.58(2) 1 calc R U P B 2
H89F H -0.149283 0.730597 0.051691 0.125 Uiso 0.58(2) 1 calc R U P B 2
C90B C 0.0430(8) 0.7818(6) 0.3322(9) 0.049(3) Uani 0.58(2) 1 d D U P B 2
H90D H 0.028295 0.816198 0.309124 0.073 Uiso 0.58(2) 1 calc R U P B 2
H90E H 0.092528 0.778241 0.340123 0.073 Uiso 0.58(2) 1 calc R U P B 2
H90F H 0.032039 0.778234 0.384669 0.073 Uiso 0.58(2) 1 calc R U P B 2
C91 C -0.09295(15) 0.55320(12) 0.64563(18) 0.0357(7) Uani 1 1 d . . . . .
C92 C -0.13671(16) 0.57313(14) 0.69040(19) 0.0428(8) Uani 1 1 d . . . . .
C93 C -0.19570(17) 0.54502(16) 0.6895(2) 0.0506(9) Uani 1 1 d . . . . .
H93 H -0.226121 0.558532 0.718492 0.061 Uiso 1 1 calc R U . . .
C94 C -0.21203(18) 0.49866(16) 0.6487(2) 0.0528(9) Uani 1 1 d . . . . .
C95 C -0.16743(18) 0.47976(15) 0.6063(2) 0.0498(9) Uani 1 1 d . . . . .
H95 H -0.177577 0.447560 0.578229 0.060 Uiso 1 1 calc R U . . .
C96 C -0.10855(16) 0.50613(13) 0.60350(18) 0.0392(8) Uani 1 1 d . . . . .
C97 C -0.1211(2) 0.62333(16) 0.7365(2) 0.0616(11) Uani 1 1 d . . . . .
H97A H -0.110955 0.650419 0.700819 0.092 Uiso 1 1 calc R U . . .
H97B H -0.081458 0.618496 0.783173 0.092 Uiso 1 1 calc R U . . .
H97C H -0.160735 0.633891 0.755682 0.092 Uiso 1 1 calc R U . . .
C98 C -0.2762(2) 0.4695(2) 0.6495(3) 0.0857(15) Uani 1 1 d . . . . .
H98A H -0.298406 0.457238 0.594556 0.129 Uiso 1 1 calc R U . . .
H98B H -0.307388 0.492770 0.668266 0.129 Uiso 1 1 calc R U . . .
H98C H -0.264710 0.439628 0.686336 0.129 Uiso 1 1 calc R U . . .
C99 C -0.06167(19) 0.48433(14) 0.5558(2) 0.0529(9) Uani 1 1 d . . . . .
H99A H -0.076580 0.449075 0.537074 0.079 Uiso 1 1 calc R U . . .
H99B H -0.014782 0.483047 0.590491 0.079 Uiso 1 1 calc R U . . .
H99C H -0.063210 0.506722 0.508730 0.079 Uiso 1 1 calc R U . . .
C100 C 0.2550(2) 0.6154(2) 0.9376(2) 0.0469(9) Uani 0.853(4) 1 d D U P C 1
C101 C 0.2839(2) 0.56541(19) 0.9508(2) 0.0571(11) Uani 0.853(4) 1 d D U P C 1
C102 C 0.3189(3) 0.5503(2) 1.0288(2) 0.0663(12) Uani 0.853(4) 1 d D U P C 1
H102 H 0.335820 0.515683 1.037662 0.080 Uiso 0.853(4) 1 calc R U P C 1
C103 C 0.3297(3) 0.5845(2) 1.0942(3) 0.0656(12) Uani 0.853(4) 1 d D U P C 1
C104 C 0.3020(3) 0.63389(19) 1.0800(2) 0.0630(11) Uani 0.853(4) 1 d D U P C 1
H104 H 0.309407 0.657959 1.123805 0.076 Uiso 0.853(4) 1 calc R U P C 1
C105 C 0.2635(2) 0.64946(18) 1.0033(2) 0.0551(10) Uani 0.853(4) 1 d D U P C 1
C106 C 0.2811(3) 0.5278(2) 0.8811(3) 0.0787(16) Uani 0.853(4) 1 d D U P C 1
H10A H 0.233750 0.524701 0.848041 0.118 Uiso 0.853(4) 1 calc R U P C 1
H10B H 0.297742 0.493539 0.902877 0.118 Uiso 0.853(4) 1 calc R U P C 1
H10C H 0.309868 0.541006 0.847298 0.118 Uiso 0.853(4) 1 calc R U P C 1
C107 C 0.3695(4) 0.5674(3) 1.1786(3) 0.092(2) Uani 0.853(4) 1 d D U P C 1
H10D H 0.352138 0.533707 1.191503 0.139 Uiso 0.853(4) 1 calc R U P C 1
H10E H 0.363982 0.593459 1.218533 0.139 Uiso 0.853(4) 1 calc R U P C 1
H10F H 0.418087 0.564137 1.180341 0.139 Uiso 0.853(4) 1 calc R U P C 1
C108 C 0.2295(3) 0.7020(2) 0.9942(3) 0.0751(15) Uani 0.853(4) 1 d D U P C 1
H10G H 0.205794 0.707831 0.937043 0.113 Uiso 0.853(4) 1 calc R U P C 1
H10H H 0.264205 0.729095 1.012571 0.113 Uiso 0.853(4) 1 calc R U P C 1
H10I H 0.196472 0.703237 1.027184 0.113 Uiso 0.853(4) 1 calc R U P C 1
C300 C 0.2496(11) 0.6173(11) 0.9423(7) 0.0569(19) Uani 0.147(4) 1 d DG U P C 5
C301 C 0.3120(10) 0.5915(10) 0.9571(8) 0.0595(19) Uani 0.147(4) 1 d DG U P C 5
C302 C 0.3488(8) 0.5810(10) 1.0364(10) 0.061(2) Uani 0.147(4) 1 d DG U P C 5
H302 H 0.391392 0.563341 1.046484 0.073 Uiso 0.147(4) 1 calc R U P C 5
C303 C 0.3232(10) 0.5964(10) 1.1010(7) 0.063(2) Uani 0.147(4) 1 d DG U P C 5
C304 C 0.2609(10) 0.6223(9) 1.0863(8) 0.061(2) Uani 0.147(4) 1 d DG U P C 5
H304 H 0.243428 0.632764 1.130419 0.073 Uiso 0.147(4) 1 calc R U P C 5
C305 C 0.2241(9) 0.6327(9) 1.0069(9) 0.058(2) Uani 0.147(4) 1 d DG U P C 5
C306 C 0.3399(14) 0.5742(13) 0.8865(12) 0.072(4) Uani 0.147(4) 1 d D U P C 5
H30A H 0.358418 0.604444 0.864263 0.107 Uiso 0.147(4) 1 calc R U P C 5
H30B H 0.302950 0.558608 0.844055 0.107 Uiso 0.147(4) 1 calc R U P C 5
H30C H 0.376199 0.548418 0.905699 0.107 Uiso 0.147(4) 1 calc R U P C 5
C307 C 0.369(2) 0.5912(18) 1.1869(13) 0.076(5) Uani 0.147(4) 1 d D U P C 5
H30D H 0.399711 0.621454 1.199464 0.114 Uiso 0.147(4) 1 calc R U P C 5
H30E H 0.396462 0.559304 1.191053 0.114 Uiso 0.147(4) 1 calc R U P C 5
H30F H 0.340913 0.589587 1.225629 0.114 Uiso 0.147(4) 1 calc R U P C 5
C308 C 0.1604(12) 0.6652(12) 0.9930(15) 0.071(5) Uani 0.147(4) 1 d D U P C 5
H30G H 0.156797 0.679976 1.044736 0.107 Uiso 0.147(4) 1 calc R U P C 5
H30H H 0.120303 0.643338 0.970019 0.107 Uiso 0.147(4) 1 calc R U P C 5
H30I H 0.162398 0.693509 0.955037 0.107 Uiso 0.147(4) 1 calc R U P C 5
C109 C 0.4809(6) 0.5408(5) 1.0018(7) 0.113(3) Uani 0.412(4) 1 d D U P D -1
H109 H 0.459415 0.546267 1.047707 0.136 Uiso 0.412(4) 1 calc R U P D -1
Cl1A Cl 0.4476(2) 0.5856(2) 0.9252(3) 0.1275(18) Uani 0.412(4) 1 d D U P D -1
Cl1B Cl 0.4618(3) 0.4786(3) 0.9623(7) 0.160(3) Uani 0.412(4) 1 d D U P D -1
Cl1C Cl 0.5690(2) 0.5517(2) 1.0358(2) 0.1176(19) Uani 0.412(4) 1 d D U P D -1
C114 C 0.4662(18) 0.5345(13) 0.9838(14) 0.113(3) Uani 0.088(4) 1 d D U P D -2
H114 H 0.419530 0.539503 0.992076 0.136 Uiso 0.088(4) 1 calc R U P D -2
Cl6A Cl 0.501(2) 0.5937(11) 0.9608(16) 0.200(9) Uani 0.088(4) 1 d D U P D -2
Cl6B Cl 0.465(2) 0.4927(13) 0.9018(12) 0.178(9) Uani 0.088(4) 1 d D U P D -2
Cl6C Cl 0.523(2) 0.5072(13) 1.0703(10) 0.165(9) Uani 0.088(4) 1 d D U P D -2
C110 C 0.1055(10) 0.5918(6) 1.0825(10) 0.170(5) Uani 0.252(3) 1 d D U P E 1
H110 H 0.142629 0.587323 1.054174 0.204 Uiso 0.252(3) 1 calc R U P E 1
Cl2A Cl 0.0239(7) 0.5777(7) 1.0166(8) 0.199(4) Uani 0.252(3) 1 d D U P E 1
Cl2B Cl 0.1179(8) 0.5501(5) 1.1676(7) 0.177(4) Uani 0.252(3) 1 d D U P E 1
Cl2C Cl 0.1036(6) 0.6565(4) 1.1185(10) 0.171(3) Uani 0.252(3) 1 d D U P E 1
C111 C 0.0581(9) 0.5971(7) 1.0846(12) 0.171(5) Uani 0.189(3) 1 d D U P F 2
H111 H 0.049245 0.618816 1.129457 0.205 Uiso 0.189(3) 1 calc R U P F 2
Cl3A Cl 0.0137(9) 0.6183(8) 0.9863(11) 0.214(5) Uani 0.189(3) 1 d D U P F 2
Cl3B Cl 0.0297(8) 0.5323(6) 1.0843(10) 0.170(4) Uani 0.189(3) 1 d D U P F 2
Cl3C Cl 0.1450(6) 0.5951(5) 1.0832(9) 0.166(4) Uani 0.189(3) 1 d D U P F 2
C112 C 0.1198(10) 0.5803(7) 1.0928(10) 0.165(5) Uani 0.203(3) 1 d D U P G 3
H112 H 0.161974 0.567639 1.078734 0.198 Uiso 0.203(3) 1 calc R U P G 3
Cl4A Cl 0.0632(9) 0.6118(8) 1.0097(7) 0.175(4) Uani 0.203(3) 1 d D U P G 3
Cl4B Cl 0.0764(9) 0.5293(5) 1.1281(11) 0.158(4) Uani 0.203(3) 1 d D U P G 3
Cl4C Cl 0.1389(9) 0.6252(8) 1.1743(8) 0.176(4) Uani 0.203(3) 1 d D U P G 3
C113 C 0.0774(8) 0.6001(5) 1.1013(9) 0.170(4) Uani 0.357(3) 1 d D U P H 4
H113 H 0.041119 0.607846 1.129736 0.204 Uiso 0.357(3) 1 calc R U P H 4
Cl5A Cl 0.0905(4) 0.6530(3) 1.0404(6) 0.177(3) Uani 0.357(3) 1 d D U P H 4
Cl5B Cl 0.0552(5) 0.5471(3) 1.0337(6) 0.181(3) Uani 0.357(3) 1 d D U P H 4
Cl5C Cl 0.1557(4) 0.5840(5) 1.1698(6) 0.186(3) Uani 0.357(3) 1 d D U P H 4

loop_
_atom_site_aniso_label
_atom_site_aniso_U_11
_atom_site_aniso_U_22
_atom_site_aniso_U_33
_atom_site_aniso_U_23
_atom_site_aniso_U_13
_atom_site_aniso_U_12
C1 0.0363(16) 0.0342(18) 0.0286(15) -0.0032(13) 0.0057(13) -0.0026(13)
C2 0.0339(16) 0.042(2) 0.0338(17) -0.0022(14) 0.0045(13) -0.0008(14)
C3 0.0313(17) 0.059(2) 0.045(2) 0.0012(17) 0.0053(14) 0.0004(16)
C4 0.0364(18) 0.060(2) 0.050(2) 0.0071(18) 0.0156(15) -0.0003(16)
C5 0.0427(19) 0.055(2) 0.0403(19) 0.0051(16) 0.0124(15) -0.0025(17)
C6 0.0371(17) 0.0391(19) 0.0339(17) 0.0011(14) 0.0080(13) -0.0013(14)
C7 0.0383(17) 0.0398(19) 0.0313(16) 0.0014(14) 0.0047(13) -0.0005(14)
C8 0.0339(16) 0.0369(19) 0.0308(16) -0.0010(13) 0.0039(13) 0.0009(14)
C9 0.0321(15) 0.0336(18) 0.0306(16) -0.0005(13) 0.0040(12) 0.0007(13)
C10 0.0318(16) 0.051(2) 0.0311(16) -0.0044(15) 0.0001(13) 0.0005(15)
C11 0.0295(15) 0.050(2) 0.0373(17) -0.0066(15) 0.0053(13) -0.0030(15)
C12 0.0300(15) 0.0394(19) 0.0345(17) -0.0051(14) 0.0064(13) 0.0011(14)
C13 0.0322(15) 0.0346(18) 0.0331(16) 0.0010(13) 0.0048(13) 0.0027(13)
C14 0.0354(16) 0.0373(19) 0.0400(18) -0.0017(14) 0.0108(14) 0.0007(14)
C15 0.0388(17) 0.047(2) 0.0381(18) 0.0056(15) 0.0040(14) -0.0033(15)
C16 0.0354(16) 0.039(2) 0.0353(17) 0.0043(14) 0.0066(13) -0.0002(14)
C17 0.052(2) 0.059(3) 0.048(2) 0.0156(18) 0.0073(17) -0.0129(18)
C18 0.055(2) 0.075(3) 0.041(2) 0.0232(19) 0.0010(17) -0.007(2)
C19 0.0447(19) 0.055(2) 0.0352(18) 0.0112(16) 0.0023(15) -0.0016(17)
C20 0.0365(17) 0.044(2) 0.0354(17) 0.0058(15) 0.0022(14) 0.0045(15)
C21 0.0453(18) 0.064(2) 0.0355(16) 0.0062(16) 0.0015(14) -0.0004(17)
C22 0.0394(17) 0.048(2) 0.0310(17) -0.0035(15) 0.0049(14) 0.0013(15)
C23 0.0385(17) 0.044(2) 0.0300(16) -0.0013(14) 0.0058(13) 0.0013(15)
C24 0.0396(18) 0.057(2) 0.0348(18) -0.0058(16) 0.0022(14) 0.0021(16)
C25 0.049(2) 0.050(2) 0.047(2) -0.0132(17) 0.0083(16) -0.0094(17)
C26 0.055(2) 0.038(2) 0.045(2) -0.0022(16) 0.0096(16) -0.0055(16)
C27 0.050(2) 0.041(2) 0.0311(17) -0.0028(15) 0.0035(14) -0.0011(16)
C28 0.0379(17) 0.053(2) 0.0321(17) 0.0045(15) 0.0073(13) -0.0048(16)
C29 0.0439(19) 0.059(2) 0.043(2) 0.0050(18) 0.0003(16) 0.0084(17)
C30 0.062(2) 0.072(3) 0.046(2) 0.016(2) 0.0031(18) 0.016(2)
C31 0.072(3) 0.086(3) 0.035(2) 0.016(2) 0.0055(18) 0.008(2)
C32 0.108(4) 0.084(4) 0.036(2) 0.003(2) 0.018(2) 0.017(3)
C33 0.080(3) 0.065(3) 0.035(2) 0.0041(18) 0.0074(18) 0.012(2)
C34 0.107(4) 0.073(3) 0.060(3) -0.004(2) -0.008(2) 0.037(3)
C35 0.115(4) 0.142(5) 0.041(2) 0.027(3) 0.012(3) 0.028(4)
C36 0.144(5) 0.079(4) 0.049(3) -0.005(2) 0.010(3) 0.032(3)
C37 0.0347(16) 0.0372(19) 0.0334(16) 0.0031(14) 0.0070(13) 0.0019(14)
C38 0.0434(18) 0.043(2) 0.0347(17) 0.0021(15) 0.0091(14) 0.0022(15)
C39 0.0415(19) 0.065(3) 0.0386(18) 0.0140(18) 0.0156(15) 0.0058(18)
C40 0.047(2) 0.059(2) 0.0392(19) 0.0118(18) 0.0076(16) -0.0109(18)
C41 0.060(2) 0.041(2) 0.051(2) -0.0013(17) 0.0094(18) -0.0132(18)
C42 0.050(2) 0.038(2) 0.045(2) -0.0012(16) 0.0148(16) -0.0017(16)
C43 0.070(3) 0.063(3) 0.061(2) -0.019(2) 0.026(2) -0.005(2)
C44 0.056(2) 0.111(4) 0.065(3) 0.023(3) 0.008(2) -0.033(3)
C45 0.074(3) 0.056(3) 0.092(3) -0.019(2) 0.040(2) 0.001(2)
C46 0.050(2) 0.060(3) 0.0348(19) 0.0065(18) 0.0013(16) -0.0073(19)
C47 0.058(2) 0.073(3) 0.044(2) 0.0074(19) 0.0017(17) 0.004(2)
C48 0.067(2) 0.080(3) 0.049(2) 0.014(2) -0.0037(19) 0.006(2)
C49 0.076(3) 0.072(3) 0.041(2) 0.008(2) 0.0011(19) -0.013(2)
C50 0.071(3) 0.068(3) 0.042(2) -0.001(2) 0.0057(19) -0.010(2)
C51 0.055(3) 0.061(3) 0.0375(19) 0.0001(19) 0.0020(18) -0.008(2)
C52 0.081(4) 0.113(5) 0.065(3) 0.011(3) 0.012(3) 0.035(3)
C53 0.119(5) 0.112(5) 0.040(3) 0.021(3) -0.004(3) -0.004(4)
C54 0.078(4) 0.075(4) 0.055(3) 0.000(3) 0.012(3) 0.009(3)
C46B 0.057(3) 0.070(4) 0.040(3) 0.008(3) 0.003(3) 0.000(3)
C47B 0.063(4) 0.073(4) 0.044(4) 0.010(4) 0.002(4) 0.004(4)
C48B 0.069(4) 0.076(4) 0.048(4) 0.011(4) 0.001(4) 0.005(4)
C49B 0.070(4) 0.075(4) 0.045(3) 0.010(3) 0.000(3) 0.000(4)
C50B 0.065(3) 0.072(3) 0.041(3) 0.005(3) 0.004(3) -0.002(3)
C51B 0.061(3) 0.069(3) 0.041(3) 0.006(3) 0.000(3) -0.003(3)
C52B 0.075(9) 0.082(9) 0.056(7) 0.010(7) 0.009(8) 0.020(8)
C53B 0.102(9) 0.093(9) 0.054(6) 0.018(7) 0.003(8) 0.003(9)
C54B 0.067(7) 0.072(6) 0.045(7) 0.001(6) 0.003(7) -0.001(6)
C55 0.0353(16) 0.0341(18) 0.0315(16) 0.0022(13) 0.0097(13) -0.0023(13)
C56 0.0384(17) 0.040(2) 0.0334(16) 0.0008(14) 0.0082(13) 0.0009(14)
C57 0.0358(17) 0.050(2) 0.0439(19) 0.0050(16) 0.0101(14) 0.0024(15)
C58 0.0444(19) 0.053(2) 0.048(2) 0.0057(17) 0.0193(16) -0.0016(17)
C59 0.055(2) 0.049(2) 0.0366(18) 0.0088(16) 0.0185(16) -0.0001(17)
C60 0.0440(18) 0.0326(18) 0.0316(16) 0.0002(13) 0.0090(14) -0.0018(14)
C61 0.0428(18) 0.0322(18) 0.0318(16) 0.0007(13) 0.0062(13) -0.0015(14)
C62 0.0379(17) 0.0346(18) 0.0318(16) -0.0001(13) 0.0054(13) 0.0007(14)
C63 0.0358(16) 0.0285(17) 0.0272(15) -0.0004(12) 0.0062(12) 0.0002(13)
C64 0.0342(16) 0.042(2) 0.0363(17) 0.0039(15) 0.0020(13) 0.0011(14)
C65 0.0311(16) 0.043(2) 0.0405(18) -0.0012(15) 0.0072(14) 0.0010(14)
C66 0.0343(16) 0.0325(18) 0.0321(16) -0.0029(13) 0.0102(13) -0.0005(13)
C67 0.0343(16) 0.0308(18) 0.0297(15) -0.0037(13) 0.0069(12) 0.0011(13)
C68 0.0383(17) 0.0368(19) 0.0371(17) -0.0013(14) 0.0153(14) -0.0023(14)
C69 0.0389(17) 0.0385(19) 0.0348(17) 0.0014(14) 0.0131(14) 0.0006(14)
C70 0.0356(16) 0.0359(18) 0.0294(16) -0.0021(13) 0.0091(13) 0.0012(14)
C71 0.051(2) 0.049(2) 0.0395(18) 0.0101(16) 0.0147(16) -0.0040(17)
C72 0.054(2) 0.054(2) 0.0363(18) 0.0143(16) 0.0096(16) 0.0023(17)
C73 0.0428(18) 0.051(2) 0.0284(16) 0.0050(15) 0.0081(14) 0.0048(16)
C74 0.0380(17) 0.0405(19) 0.0285(16) 0.0024(14) 0.0094(13) 0.0027(14)
C75 0.0459(18) 0.050(2) 0.0333(16) 0.0009(15) 0.0095(14) 0.0067(15)
C76 0.0405(18) 0.048(2) 0.0301(16) -0.0067(15) 0.0078(14) 0.0018(15)
C77 0.0394(17) 0.0407(19) 0.0281(16) -0.0024(14) 0.0093(13) -0.0020(14)
C78 0.0445(19) 0.060(3) 0.0364(18) -0.0130(17) 0.0066(15) -0.0049(17)
C79 0.059(2) 0.061(3) 0.047(2) -0.0145(19) 0.0158(18) -0.0228(19)
C80 0.069(2) 0.048(2) 0.043(2) -0.0030(17) 0.0114(18) -0.0202(19)
C81 0.055(2) 0.047(2) 0.0306(17) -0.0044(15) 0.0103(15) -0.0038(17)
C82 0.045(4) 0.043(3) 0.036(3) 0.006(3) 0.003(3) 0.002(3)
C83 0.054(4) 0.046(3) 0.036(3) 0.004(3) 0.003(3) 0.005(3)
C84 0.055(4) 0.052(3) 0.040(3) 0.003(3) 0.002(3) -0.001(3)
C85 0.059(4) 0.056(3) 0.039(3) 0.008(3) 0.004(3) 0.004(3)
C86 0.056(4) 0.047(3) 0.043(3) 0.008(3) 0.004(3) 0.004(3)
C87 0.051(3) 0.044(3) 0.039(3) 0.008(3) 0.006(3) 0.002(3)
C88 0.075(8) 0.047(5) 0.054(6) 0.001(4) 0.005(7) 0.002(6)
C89 0.087(10) 0.070(7) 0.048(5) 0.011(5) -0.015(6) 0.009(8)
C90 0.067(9) 0.046(5) 0.049(6) 0.005(5) 0.000(6) 0.004(6)
C82B 0.042(3) 0.042(2) 0.032(2) 0.006(2) 0.008(2) 0.003(2)
C83B 0.057(4) 0.049(3) 0.040(2) 0.005(2) 0.004(3) 0.001(3)
C84B 0.058(4) 0.054(3) 0.040(2) 0.001(2) 0.000(3) 0.006(3)
C85B 0.055(4) 0.059(3) 0.040(2) 0.007(2) -0.001(3) 0.010(3)
C86B 0.059(4) 0.048(3) 0.045(2) 0.011(2) 0.002(3) 0.002(3)
C87B 0.049(3) 0.043(2) 0.038(2) 0.009(2) 0.007(2) 0.003(2)
C88B 0.068(7) 0.043(4) 0.046(4) -0.005(3) 0.001(5) 0.008(4)
C89B 0.100(9) 0.083(6) 0.046(4) 0.012(4) -0.019(5) 0.015(7)
C90B 0.055(6) 0.040(4) 0.049(4) 0.011(3) 0.007(4) -0.002(4)
C91 0.0376(17) 0.0362(19) 0.0328(16) 0.0031(14) 0.0084(13) -0.0031(14)
C92 0.0445(19) 0.050(2) 0.0380(18) 0.0012(16) 0.0176(15) -0.0015(16)
C93 0.0436(19) 0.067(3) 0.047(2) 0.0070(19) 0.0213(16) -0.0008(18)
C94 0.050(2) 0.063(3) 0.045(2) 0.0033(19) 0.0124(17) -0.0169(19)
C95 0.057(2) 0.047(2) 0.045(2) -0.0023(17) 0.0124(17) -0.0164(18)
C96 0.0470(19) 0.0368(19) 0.0344(17) 0.0054(14) 0.0117(14) 0.0010(15)
C97 0.065(2) 0.061(3) 0.069(3) -0.020(2) 0.036(2) -0.007(2)
C98 0.067(3) 0.110(4) 0.085(3) 0.002(3) 0.029(2) -0.040(3)
C99 0.065(2) 0.044(2) 0.053(2) -0.0065(17) 0.0211(18) 0.0009(18)
C100 0.049(2) 0.059(2) 0.0300(17) 0.0056(16) 0.0063(15) 0.0087(18)
C101 0.066(2) 0.065(2) 0.0385(19) 0.0051(18) 0.0116(17) 0.016(2)
C102 0.077(3) 0.072(3) 0.045(2) 0.010(2) 0.0077(19) 0.027(2)
C103 0.073(2) 0.082(3) 0.039(2) 0.008(2) 0.0085(18) 0.029(2)
C104 0.074(2) 0.077(2) 0.0347(18) 0.0013(18) 0.0094(18) 0.023(2)
C105 0.065(2) 0.065(2) 0.0337(17) 0.0014(17) 0.0091(17) 0.018(2)
C106 0.100(4) 0.068(3) 0.060(3) -0.002(2) 0.005(3) 0.030(3)
C107 0.110(4) 0.114(6) 0.045(3) 0.015(3) 0.006(3) 0.043(4)
C108 0.109(4) 0.072(3) 0.040(2) -0.003(2) 0.010(2) 0.032(3)
C300 0.065(3) 0.066(3) 0.036(3) 0.006(3) 0.006(3) 0.016(3)
C301 0.067(3) 0.069(3) 0.039(3) 0.005(3) 0.007(3) 0.018(3)
C302 0.069(3) 0.072(4) 0.039(3) 0.007(3) 0.007(3) 0.019(3)
C303 0.073(4) 0.074(4) 0.038(3) 0.006(4) 0.008(3) 0.023(4)
C304 0.071(4) 0.072(4) 0.037(4) 0.006(4) 0.008(4) 0.019(4)
C305 0.069(4) 0.068(4) 0.036(3) 0.005(4) 0.009(3) 0.018(4)
C306 0.079(9) 0.086(10) 0.047(7) 0.006(8) 0.012(7) 0.028(8)
C307 0.093(9) 0.088(11) 0.039(6) 0.013(9) 0.001(7) 0.022(10)
C308 0.087(8) 0.071(9) 0.044(8) -0.008(8) -0.002(7) 0.033(7)
C109 0.087(7) 0.154(8) 0.088(7) -0.024(6) 0.003(6) 0.017(7)
Cl1A 0.093(3) 0.184(5) 0.110(3) 0.030(3) 0.035(2) 0.008(3)
Cl1B 0.122(5) 0.135(5) 0.231(9) -0.038(5) 0.061(5) 0.003(4)
Cl1C 0.085(3) 0.176(5) 0.083(2) -0.041(3) 0.0073(19) 0.019(3)
C114 0.087(7) 0.154(8) 0.088(7) -0.024(6) 0.003(6) 0.017(7)
Cl6A 0.24(2) 0.222(16) 0.134(16) 0.024(11) 0.043(17) -0.024(16)
Cl6B 0.20(2) 0.275(18) 0.051(14) -0.034(13) 0.031(15) -0.052(17)
Cl6C 0.18(2) 0.28(2) 0.026(11) 0.031(11) 0.022(12) -0.024(17)
C110 0.184(9) 0.163(8) 0.156(8) -0.001(7) 0.029(8) -0.002(9)
Cl2A 0.222(9) 0.177(9) 0.170(7) -0.039(7) 0.000(7) -0.001(8)
Cl2B 0.209(9) 0.168(8) 0.144(6) 0.012(6) 0.029(6) 0.011(7)
Cl2C 0.165(7) 0.150(6) 0.213(8) -0.019(6) 0.075(7) -0.035(5)
C111 0.177(8) 0.177(8) 0.162(8) -0.012(8) 0.051(8) -0.007(8)
Cl3A 0.244(10) 0.220(10) 0.181(9) 0.025(8) 0.061(8) 0.042(10)
Cl3B 0.195(9) 0.189(8) 0.151(8) -0.011(7) 0.090(7) -0.030(7)
Cl3C 0.177(7) 0.174(8) 0.175(8) -0.023(7) 0.097(6) -0.013(6)
C112 0.179(10) 0.166(9) 0.151(8) -0.008(7) 0.042(8) -0.009(8)
Cl4A 0.215(9) 0.214(9) 0.101(6) 0.007(6) 0.049(6) -0.014(9)
Cl4B 0.171(9) 0.134(7) 0.176(9) -0.009(6) 0.060(7) 0.004(6)
Cl4C 0.191(9) 0.193(9) 0.143(7) -0.034(7) 0.043(6) -0.043(8)
C113 0.184(9) 0.161(8) 0.152(8) 0.002(6) 0.020(7) -0.012(8)
Cl5A 0.201(6) 0.164(6) 0.169(6) 0.034(5) 0.052(5) -0.012(5)
Cl5B 0.196(7) 0.144(5) 0.190(6) -0.021(5) 0.026(5) -0.009(5)
Cl5C 0.164(6) 0.196(8) 0.171(6) 0.003(6) -0.003(5) 0.014(6)

loop_
_atom_type_symbol
_atom_type_description
_atom_type_scat_dispersion_real
_atom_type_scat_dispersion_imag
_atom_type_scat_source
C C 0.0033 0.0016 'International Tables Vol C Tables 4.2.6.8 and 6.1.1.4'
H H 0.0000 0.0000 'International Tables Vol C Tables 4.2.6.8 and 6.1.1.4'
Cl Cl 0.1484 0.1585 'International Tables Vol C Tables 4.2.6.8 and 6.1.1.4'

loop_
_geom_angle_atom_site_label_1
_geom_angle_atom_site_label_2
_geom_angle_atom_site_label_3
_geom_angle
_geom_angle_site_symmetry_1
_geom_angle_site_symmetry_3
_geom_angle_publ_flag
C2 C1 C6 119.7(3) . . ?
C2 C1 C9 132.6(3) . . ?
C6 C1 C9 107.3(2) . . ?
C1 C2 C3 118.6(3) . . ?
C1 C2 H2 120.7 . . ?
C3 C2 H2 120.7 . . ?
C4 C3 C2 121.3(3) . . ?
C4 C3 H3 119.3 . . ?
C2 C3 H3 119.3 . . ?
C3 C4 C5 120.8(3) . . ?
C3 C4 H4 119.6 . . ?
C5 C4 H4 119.6 . . ?
C6 C5 C4 118.6(3) . . ?
C6 C5 H5 120.7 . . ?
C4 C5 H5 120.7 . . ?
C5 C6 C1 120.6(3) . . ?
C5 C6 C7 130.2(3) . . ?
C1 C6 C7 109.1(3) . . ?
C8 C7 C6 107.8(3) . . ?
C8 C7 C28 127.3(3) . . ?
C6 C7 C28 124.9(3) . . ?
C7 C8 C10 128.9(3) . . ?
C7 C8 C9 109.8(3) . . ?
C10 C8 C9 121.1(3) . . ?
C13 C9 C8 119.0(3) . . ?
C13 C9 C1 135.1(3) . . ?
C8 C9 C1 105.8(2) . . ?
C11 C10 C8 119.2(3) . . ?
C11 C10 H10 120.4 . . ?
C8 C10 H10 120.4 . . ?
C10 C11 C12 120.1(3) . . ?
C10 C11 H11 119.9 . . ?
C12 C11 H11 119.9 . . ?
C11 C12 C14 128.3(3) . . ?
C11 C12 C13 121.8(3) . . ?
C14 C12 C13 109.7(3) . . ?
C9 C13 C12 117.4(3) . . ?
C9 C13 C16 136.2(3) . . ?
C12 C13 C16 105.6(2) . . ?
C12 C14 C15 108.1(3) . . ?
C12 C14 C37 126.4(3) . . ?
C15 C14 C37 125.5(3) . . ?
C17 C15 C14 127.9(3) . . ?
C17 C15 C16 122.4(3) . . ?
C14 C15 C16 109.6(3) . . ?
C20 C16 C15 117.5(3) . . ?
C20 C16 C13 136.2(3) . . ?
C15 C16 C13 105.8(3) . . ?
C18 C17 C15 119.4(3) . . ?
C18 C17 H17 120.3 . . ?
C15 C17 H17 120.3 . . ?
C17 C18 C19 119.6(3) . . ?
C17 C18 H18 120.2 . . ?
C19 C18 H18 120.2 . . ?
C21 C19 C18 128.9(3) . . ?
C21 C19 C20 109.1(3) . . ?
C18 C19 C20 121.9(3) . . ?
C16 C20 C23 135.9(3) . . ?
C16 C20 C19 117.9(3) . . ?
C23 C20 C19 106.2(3) . . ?
C19 C21 C22 108.2(3) . . ?
C19 C21 C46B 118.7(9) . . ?
C22 C21 C46B 132.6(9) . . ?
C19 C21 C46 126.9(3) . . ?
C22 C21 C46 124.5(3) . . ?
C24 C22 C23 120.7(3) . . ?
C24 C22 C21 130.1(3) . . ?
C23 C22 C21 109.1(3) . . ?
C27 C23 C22 119.0(3) . . ?
C27 C23 C20 133.7(3) . . ?
C22 C23 C20 107.2(3) . . ?
C25 C24 C22 119.1(3) . . ?
C25 C24 H24 120.4 . . ?
C22 C24 H24 120.4 . . ?
C24 C25 C26 120.4(3) . . ?
C24 C25 H25 119.8 . . ?
C26 C25 H25 119.8 . . ?
C25 C26 C27 121.2(3) . . ?
C25 C26 H26 119.4 . . ?
C27 C26 H26 119.4 . . ?
C23 C27 C26 119.3(3) . . ?
C23 C27 H27 120.3 . . ?
C26 C27 H27 120.3 . . ?
C29 C28 C33 119.4(3) . . ?
C29 C28 C7 121.1(3) . . ?
C33 C28 C7 119.4(3) . . ?
C30 C29 C28 119.9(4) . . ?
C30 C29 C34 118.6(4) . . ?
C28 C29 C34 121.5(3) . . ?
C31 C30 C29 121.9(4) . . ?
C31 C30 H30 119.0 . . ?
C29 C30 H30 119.0 . . ?
C30 C31 C32 117.8(3) . . ?
C30 C31 C35 120.9(4) . . ?
C32 C31 C35 121.3(4) . . ?
C31 C32 C33 122.7(4) . . ?
C31 C32 H32 118.7 . . ?
C33 C32 H32 118.7 . . ?
C32 C33 C28 118.2(4) . . ?
C32 C33 C36 120.4(4) . . ?
C28 C33 C36 121.4(3) . . ?
C29 C34 H34A 109.5 . . ?
C29 C34 H34B 109.5 . . ?
H34A C34 H34B 109.5 . . ?
C29 C34 H34C 109.5 . . ?
H34A C34 H34C 109.5 . . ?
H34B C34 H34C 109.5 . . ?
C31 C35 H35A 109.5 . . ?
C31 C35 H35B 109.5 . . ?
H35A C35 H35B 109.5 . . ?
C31 C35 H35C 109.5 . . ?
H35A C35 H35C 109.5 . . ?
H35B C35 H35C 109.5 . . ?
C33 C36 H36A 109.5 . . ?
C33 C36 H36B 109.5 . . ?
H36A C36 H36B 109.5 . . ?
C33 C36 H36C 109.5 . . ?
H36A C36 H36C 109.5 . . ?
H36B C36 H36C 109.5 . . ?
C42 C37 C38 118.8(3) . . ?
C42 C37 C14 121.0(3) . . ?
C38 C37 C14 120.2(3) . . ?
C37 C38 C39 119.2(3) . . ?
C37 C38 C43 121.2(3) . . ?
C39 C38 C43 119.5(3) . . ?
C40 C39 C38 122.3(3) . . ?
C40 C39 H39 118.9 . . ?
C38 C39 H39 118.9 . . ?
C39 C40 C41 117.8(3) . . ?
C39 C40 C44 121.8(4) . . ?
C41 C40 C44 120.4(4) . . ?
C40 C41 C42 122.0(3) . . ?
C40 C41 H41 119.0 . . ?
C42 C41 H41 119.0 . . ?
C41 C42 C37 119.9(3) . . ?
C41 C42 C45 119.3(3) . . ?
C37 C42 C45 120.8(3) . . ?
C38 C43 H43A 109.5 . . ?
C38 C43 H43B 109.5 . . ?
H43A C43 H43B 109.5 . . ?
C38 C43 H43C 109.5 . . ?
H43A C43 H43C 109.5 . . ?
H43B C43 H43C 109.5 . . ?
C40 C44 H44A 109.5 . . ?
C40 C44 H44B 109.5 . . ?
H44A C44 H44B 109.5 . . ?
C40 C44 H44C 109.5 . . ?
H44A C44 H44C 109.5 . . ?
H44B C44 H44C 109.5 . . ?
C42 C45 H45A 109.5 . . ?
C42 C45 H45B 109.5 . . ?
H45A C45 H45B 109.5 . . ?
C42 C45 H45C 109.5 . . ?
H45A C45 H45C 109.5 . . ?
H45B C45 H45C 109.5 . . ?
C47 C46 C51 120.0 . . ?
C47 C46 C21 119.9(2) . . ?
C51 C46 C21 120.1(2) . . ?
C46 C47 C48 120.0 . . ?
C46 C47 C52 121.3(3) . . ?
C48 C47 C52 118.7(3) . . ?
C49 C48 C47 120.0 . . ?
C49 C48 H48 120.0 . . ?
C47 C48 H48 120.0 . . ?
C50 C49 C48 120.0 . . ?
C50 C49 C53 119.5(3) . . ?
C48 C49 C53 120.5(3) . . ?
C49 C50 C51 120.0 . . ?
C49 C50 H50 120.0 . . ?
C51 C50 H50 120.0 . . ?
C50 C51 C46 120.0 . . ?
C50 C51 C54 117.3(3) . . ?
C46 C51 C54 122.7(3) . . ?
C47 C52 H52A 109.5 . . ?
C47 C52 H52B 109.5 . . ?
H52A C52 H52B 109.5 . . ?
C47 C52 H52C 109.5 . . ?
H52A C52 H52C 109.5 . . ?
H52B C52 H52C 109.5 . . ?
C49 C53 H53A 109.5 . . ?
C49 C53 H53B 109.5 . . ?
H53A C53 H53B 109.5 . . ?
C49 C53 H53C 109.5 . . ?
H53A C53 H53C 109.5 . . ?
H53B C53 H53C 109.5 . . ?
C51 C54 H54A 109.5 . . ?
C51 C54 H54B 109.5 . . ?
H54A C54 H54B 109.5 . . ?
C51 C54 H54C 109.5 . . ?
H54A C54 H54C 109.5 . . ?
H54B C54 H54C 109.5 . . ?
C47B C46B C51B 120.0 . . ?
C47B C46B C21 125.0(10) . . ?
C51B C46B C21 115.0(10) . . ?
C46B C47B C48B 120.0 . . ?
C46B C47B C52B 123.3(11) . . ?
C48B C47B C52B 116.6(11) . . ?
C49B C48B C47B 120.0 . . ?
C49B C48B H48B 120.0 . . ?
C47B C48B H48B 120.0 . . ?
C50B C49B C48B 120.0 . . ?
C50B C49B C53B 116.7(13) . . ?
C48B C49B C53B 123.1(13) . . ?
C49B C50B C51B 120.0 . . ?
C49B C50B H50B 120.0 . . ?
C51B C50B H50B 120.0 . . ?
C50B C51B C46B 120.0 . . ?
C50B C51B C54B 119.9(12) . . ?
C46B C51B C54B 120.1(12) . . ?
C47B C52B H52D 109.5 . . ?
C47B C52B H52E 109.5 . . ?
H52D C52B H52E 109.5 . . ?
C47B C52B H52F 109.5 . . ?
H52D C52B H52F 109.5 . . ?
H52E C52B H52F 109.5 . . ?
C49B C53B H53D 109.5 . . ?
C49B C53B H53E 109.5 . . ?
H53D C53B H53E 109.5 . . ?
C49B C53B H53F 109.5 . . ?
H53D C53B H53F 109.5 . . ?
H53E C53B H53F 109.5 . . ?
C51B C54B H54D 109.5 . . ?
C51B C54B H54E 109.5 . . ?
H54D C54B H54E 109.5 . . ?
C51B C54B H54F 109.5 . . ?
H54D C54B H54F 109.5 . . ?
H54E C54B H54F 109.5 . . ?
C56 C55 C60 119.6(3) . . ?
C56 C55 C63 132.7(3) . . ?
C60 C55 C63 107.2(2) . . ?
C55 C56 C57 119.1(3) . . ?
C55 C56 H56 120.5 . . ?
C57 C56 H56 120.5 . . ?
C58 C57 C56 120.9(3) . . ?
C58 C57 H57 119.6 . . ?
C56 C57 H57 119.6 . . ?
C59 C58 C57 121.1(3) . . ?
C59 C58 H58 119.4 . . ?
C57 C58 H58 119.4 . . ?
C58 C59 C60 118.6(3) . . ?
C58 C59 H59 120.7 . . ?
C60 C59 H59 120.7 . . ?
C59 C60 C55 120.6(3) . . ?
C59 C60 C61 129.8(3) . . ?
C55 C60 C61 109.2(3) . . ?
C62 C61 C60 107.9(3) . . ?
C62 C61 C82 129.1(10) . . ?
C60 C61 C82 123.0(10) . . ?
C62 C61 C82B 125.2(7) . . ?
C60 C61 C82B 126.9(7) . . ?
C61 C62 C64 129.1(3) . . ?
C61 C62 C63 109.3(3) . . ?
C64 C62 C63 121.4(3) . . ?
C67 C63 C62 118.7(3) . . ?
C67 C63 C55 134.8(3) . . ?
C62 C63 C55 106.2(2) . . ?
C65 C64 C62 119.0(3) . . ?
C65 C64 H64 120.5 . . ?
C62 C64 H64 120.5 . . ?
C64 C65 C66 120.2(3) . . ?
C64 C65 H65 119.9 . . ?
C66 C65 H65 119.9 . . ?
C65 C66 C68 128.9(3) . . ?
C65 C66 C67 121.6(3) . . ?
C68 C66 C67 109.3(3) . . ?
C63 C67 C66 117.5(3) . . ?
C63 C67 C70 135.9(3) . . ?
C66 C67 C70 105.8(2) . . ?
C69 C68 C66 108.5(3) . . ?
C69 C68 C91 126.7(3) . . ?
C66 C68 C91 124.8(3) . . ?
C68 C69 C71 129.0(3) . . ?
C68 C69 C70 109.5(3) . . ?
C71 C69 C70 121.4(3) . . ?
C74 C70 C69 117.8(3) . . ?
C74 C70 C67 135.9(3) . . ?
C69 C70 C67 105.8(2) . . ?
C72 C71 C69 119.9(3) . . ?
C72 C71 H71 120.0 . . ?
C69 C71 H71 120.0 . . ?
C71 C72 C73 119.6(3) . . ?
C71 C72 H72 120.2 . . ?
C73 C72 H72 120.2 . . ?
C75 C73 C72 129.5(3) . . ?
C75 C73 C74 109.2(3) . . ?
C72 C73 C74 121.1(3) . . ?
C70 C74 C73 118.7(3) . . ?
C70 C74 C77 134.8(3) . . ?
C73 C74 C77 106.5(3) . . ?
C73 C75 C76 107.8(3) . . ?
C73 C75 C100 127.0(4) . . ?
C76 C75 C100 125.2(3) . . ?
C73 C75 C300 124.7(12) . . ?
C76 C75 C300 127.0(12) . . ?
C78 C76 C77 119.9(3) . . ?
C78 C76 C75 131.2(3) . . ?
C77 C76 C75 108.8(3) . . ?
C81 C77 C76 119.6(3) . . ?
C81 C77 C74 132.7(3) . . ?
C76 C77 C74 107.4(3) . . ?
C79 C78 C76 119.5(3) . . ?
C79 C78 H78 120.3 . . ?
C76 C78 H78 120.3 . . ?
C78 C79 C80 120.5(3) . . ?
C78 C79 H79 119.8 . . ?
C80 C79 H79 119.8 . . ?
C81 C80 C79 121.0(4) . . ?
C81 C80 H80 119.5 . . ?
C79 C80 H80 119.5 . . ?
C80 C81 C77 119.3(3) . . ?
C80 C81 H81 120.3 . . ?
C77 C81 H81 120.3 . . ?
C83 C82 C87 120.0 . . ?
C83 C82 C61 120.2(9) . . ?
C87 C82 C61 119.7(9) . . ?
C82 C83 C84 120.0 . . ?
C82 C83 C88 121.6(6) . . ?
C84 C83 C88 118.0(6) . . ?
C85 C84 C83 120.0 . . ?
C85 C84 H84 120.0 . . ?
C83 C84 H84 120.0 . . ?
C86 C85 C84 120.0 . . ?
C86 C85 C89 120.2(7) . . ?
C84 C85 C89 119.8(7) . . ?
C85 C86 C87 120.0 . . ?
C85 C86 H86 120.0 . . ?
C87 C86 H86 120.0 . . ?
C86 C87 C82 120.0 . . ?
C86 C87 C90 118.7(7) . . ?
C82 C87 C90 121.1(7) . . ?
C83 C88 H88A 109.5 . . ?
C83 C88 H88B 109.5 . . ?
H88A C88 H88B 109.5 . . ?
C83 C88 H88C 109.5 . . ?
H88A C88 H88C 109.5 . . ?
H88B C88 H88C 109.5 . . ?
C85 C89 H89A 109.5 . . ?
C85 C89 H89B 109.5 . . ?
H89A C89 H89B 109.5 . . ?
C85 C89 H89C 109.5 . . ?
H89A C89 H89C 109.5 . . ?
H89B C89 H89C 109.5 . . ?
C87 C90 H90A 109.5 . . ?
C87 C90 H90B 109.5 . . ?
H90A C90 H90B 109.5 . . ?
C87 C90 H90C 109.5 . . ?
H90A C90 H90C 109.5 . . ?
H90B C90 H90C 109.5 . . ?
C83B C82B C87B 120.0 . . ?
C83B C82B C61 120.5(6) . . ?
C87B C82B C61 119.5(6) . . ?
C82B C83B C84B 120.0 . . ?
C82B C83B C88B 121.9(4) . . ?
C84B C83B C88B 118.0(5) . . ?
C85B C84B C83B 120.0 . . ?
C85B C84B H84B 120.0 . . ?
C83B C84B H84B 120.0 . . ?
C84B C85B C86B 120.0 . . ?
C84B C85B C89B 119.5(5) . . ?
C86B C85B C89B 120.4(5) . . ?
C87B C86B C85B 120.0 . . ?
C87B C86B H86B 120.0 . . ?
C85B C86B H86B 120.0 . . ?
C86B C87B C82B 120.0 . . ?
C86B C87B C90B 118.9(5) . . ?
C82B C87B C90B 121.1(5) . . ?
C83B C88B H88D 109.5 . . ?
C83B C88B H88E 109.5 . . ?
H88D C88B H88E 109.5 . . ?
C83B C88B H88F 109.5 . . ?
H88D C88B H88F 109.5 . . ?
H88E C88B H88F 109.5 . . ?
C85B C89B H89D 109.5 . . ?
C85B C89B H89E 109.5 . . ?
H89D C89B H89E 109.5 . . ?
C85B C89B H89F 109.5 . . ?
H89D C89B H89F 109.5 . . ?
H89E C89B H89F 109.5 . . ?
C87B C90B H90D 109.5 . . ?
C87B C90B H90E 109.5 . . ?
H90D C90B H90E 109.5 . . ?
C87B C90B H90F 109.5 . . ?
H90D C90B H90F 109.5 . . ?
H90E C90B H90F 109.5 . . ?
C96 C91 C92 120.1(3) . . ?
C96 C91 C68 119.5(3) . . ?
C92 C91 C68 120.4(3) . . ?
C93 C92 C91 117.7(3) . . ?
C93 C92 C97 120.9(3) . . ?
C91 C92 C97 121.3(3) . . ?
C94 C93 C92 123.1(3) . . ?
C94 C93 H93 118.4 . . ?
C92 C93 H93 118.4 . . ?
C93 C94 C95 117.6(3) . . ?
C93 C94 C98 121.3(4) . . ?
C95 C94 C98 121.0(4) . . ?
C94 C95 C96 122.2(3) . . ?
C94 C95 H95 118.9 . . ?
C96 C95 H95 118.9 . . ?
C95 C96 C91 119.1(3) . . ?
C95 C96 C99 120.4(3) . . ?
C91 C96 C99 120.5(3) . . ?
C92 C97 H97A 109.5 . . ?
C92 C97 H97B 109.5 . . ?
H97A C97 H97B 109.5 . . ?
C92 C97 H97C 109.5 . . ?
H97A C97 H97C 109.5 . . ?
H97B C97 H97C 109.5 . . ?
C94 C98 H98A 109.5 . . ?
C94 C98 H98B 109.5 . . ?
H98A C98 H98B 109.5 . . ?
C94 C98 H98C 109.5 . . ?
H98A C98 H98C 109.5 . . ?
H98B C98 H98C 109.5 . . ?
C96 C99 H99A 109.5 . . ?
C96 C99 H99B 109.5 . . ?
H99A C99 H99B 109.5 . . ?
C96 C99 H99C 109.5 . . ?
H99A C99 H99C 109.5 . . ?
H99B C99 H99C 109.5 . . ?
C105 C100 C101 118.9(4) . . ?
C105 C100 C75 120.5(4) . . ?
C101 C100 C75 120.5(4) . . ?
C102 C101 C100 119.7(4) . . ?
C102 C101 C106 118.5(4) . . ?
C100 C101 C106 121.7(4) . . ?
C101 C102 C103 121.8(4) . . ?
C101 C102 H102 119.1 . . ?
C103 C102 H102 119.1 . . ?
C104 C103 C102 117.8(4) . . ?
C104 C103 C107 121.3(4) . . ?
C102 C103 C107 120.8(5) . . ?
C103 C104 C105 121.9(4) . . ?
C103 C104 H104 119.0 . . ?
C105 C104 H104 119.0 . . ?
C104 C105 C100 119.7(4) . . ?
C104 C105 C108 118.9(4) . . ?
C100 C105 C108 121.4(4) . . ?
C101 C106 H10A 109.5 . . ?
C101 C106 H10B 109.5 . . ?
H10A C106 H10B 109.5 . . ?
C101 C106 H10C 109.5 . . ?
H10A C106 H10C 109.5 . . ?
H10B C106 H10C 109.5 . . ?
C103 C107 H10D 109.5 . . ?
C103 C107 H10E 109.5 . . ?
H10D C107 H10E 109.5 . . ?
C103 C107 H10F 109.5 . . ?
H10D C107 H10F 109.5 . . ?
H10E C107 H10F 109.5 . . ?
C105 C108 H10G 109.5 . . ?
C105 C108 H10H 109.5 . . ?
H10G C108 H10H 109.5 . . ?
C105 C108 H10I 109.5 . . ?
H10G C108 H10I 109.5 . . ?
H10H C108 H10I 109.5 . . ?
C301 C300 C305 120.0 . . ?
C301 C300 C75 116.8(10) . . ?
C305 C300 C75 122.9(10) . . ?
C300 C301 C302 120.0 . . ?
C300 C301 C306 120.2(12) . . ?
C302 C301 C306 119.8(12) . . ?
C301 C302 C303 120.0 . . ?
C301 C302 H302 120.0 . . ?
C303 C302 H302 120.0 . . ?
C302 C303 C304 120.0 . . ?
C302 C303 C307 118.5(17) . . ?
C304 C303 C307 120.9(16) . . ?
C305 C304 C303 120.0 . . ?
C305 C304 H304 120.0 . . ?
C303 C304 H304 120.0 . . ?
C304 C305 C300 120.0 . . ?
C304 C305 C308 118.8(12) . . ?
C300 C305 C308 120.9(12) . . ?
C301 C306 H30A 109.5 . . ?
C301 C306 H30B 109.5 . . ?
H30A C306 H30B 109.5 . . ?
C301 C306 H30C 109.5 . . ?
H30A C306 H30C 109.5 . . ?
H30B C306 H30C 109.5 . . ?
C303 C307 H30D 109.5 . . ?
C303 C307 H30E 109.5 . . ?
H30D C307 H30E 109.5 . . ?
C303 C307 H30F 109.5 . . ?
H30D C307 H30F 109.5 . . ?
H30E C307 H30F 109.5 . . ?
C305 C308 H30G 109.5 . . ?
C305 C308 H30H 109.5 . . ?
H30G C308 H30H 109.5 . . ?
C305 C308 H30I 109.5 . . ?
H30G C308 H30I 109.5 . . ?
H30H C308 H30I 109.5 . . ?
Cl1B C109 Cl1A 108.2(7) . . ?
Cl1B C109 Cl1C 112.4(8) . . ?
Cl1A C109 Cl1C 107.9(7) . . ?
Cl1B C109 H109 109.4 . . ?
Cl1A C109 H109 109.4 . . ?
Cl1C C109 H109 109.4 . . ?
Cl6B C114 Cl6A 106.0(12) . . ?
Cl6B C114 Cl6C 107.2(11) . . ?
Cl6A C114 Cl6C 108.5(12) . . ?
Cl6B C114 H114 111.6 . . ?
Cl6A C114 H114 111.6 . . ?
Cl6C C114 H114 111.6 . . ?
Cl2B C110 Cl2C 107.1(10) . . ?
Cl2B C110 Cl2A 107.8(10) . . ?
Cl2C C110 Cl2A 108.0(10) . . ?
Cl2B C110 H110 111.3 . . ?
Cl2C C110 H110 111.3 . . ?
Cl2A C110 H110 111.3 . . ?
Cl3B C111 Cl3C 107.4(10) . . ?
Cl3B C111 Cl3A 101.7(10) . . ?
Cl3C C111 Cl3A 105.0(11) . . ?
Cl3B C111 H111 113.9 . . ?
Cl3C C111 H111 113.9 . . ?
Cl3A C111 H111 113.9 . . ?
Cl4B C112 Cl4A 109.6(11) . . ?
Cl4B C112 Cl4C 104.0(10) . . ?
Cl4A C112 Cl4C 107.1(11) . . ?
Cl4B C112 H112 111.9 . . ?
Cl4A C112 H112 111.9 . . ?
Cl4C C112 H112 111.9 . . ?
Cl5C C113 Cl5B 106.6(9) . . ?
Cl5C C113 Cl5A 108.9(9) . . ?
Cl5B C113 Cl5A 105.1(9) . . ?
Cl5C C113 H113 112.0 . . ?
Cl5B C113 H113 112.0 . . ?
Cl5A C113 H113 112.0 . . ?

loop_
_geom_bond_atom_site_label_1
_geom_bond_atom_site_label_2
_geom_bond_distance
_geom_bond_site_symmetry_2
_geom_bond_publ_flag
C1 C2 1.379(4) . ?
C1 C6 1.419(4) . ?
C1 C9 1.469(4) . ?
C2 C3 1.393(4) . ?
C2 H2 0.9500 . ?
C3 C4 1.378(5) . ?
C3 H3 0.9500 . ?
C4 C5 1.384(5) . ?
C4 H4 0.9500 . ?
C5 C6 1.384(4) . ?
C5 H5 0.9500 . ?
C6 C7 1.449(4) . ?
C7 C8 1.389(4) . ?
C7 C28 1.486(4) . ?
C8 C10 1.415(4) . ?
C8 C9 1.462(4) . ?
C9 C13 1.371(4) . ?
C10 C11 1.367(4) . ?
C10 H10 0.9500 . ?
C11 C12 1.406(4) . ?
C11 H11 0.9500 . ?
C12 C14 1.409(4) . ?
C12 C13 1.455(4) . ?
C13 C16 1.484(4) . ?
C14 C15 1.416(4) . ?
C14 C37 1.478(4) . ?
C15 C17 1.409(4) . ?
C15 C16 1.452(4) . ?
C16 C20 1.382(4) . ?
C17 C18 1.364(5) . ?
C17 H17 0.9500 . ?
C18 C19 1.407(5) . ?
C18 H18 0.9500 . ?
C19 C21 1.395(5) . ?
C19 C20 1.466(4) . ?
C20 C23 1.465(5) . ?
C21 C22 1.441(5) . ?
C21 C46B 1.495(10) . ?
C21 C46 1.497(4) . ?
C22 C24 1.387(5) . ?
C22 C23 1.423(4) . ?
C23 C27 1.386(4) . ?
C24 C25 1.385(5) . ?
C24 H24 0.9500 . ?
C25 C26 1.385(5) . ?
C25 H25 0.9500 . ?
C26 C27 1.391(5) . ?
C26 H26 0.9500 . ?
C27 H27 0.9500 . ?
C28 C29 1.390(5) . ?
C28 C33 1.400(5) . ?
C29 C30 1.384(5) . ?
C29 C34 1.503(5) . ?
C30 C31 1.364(6) . ?
C30 H30 0.9500 . ?
C31 C32 1.379(6) . ?
C31 C35 1.518(5) . ?
C32 C33 1.393(5) . ?
C32 H32 0.9500 . ?
C33 C36 1.517(6) . ?
C34 H34A 0.9800 . ?
C34 H34B 0.9800 . ?
C34 H34C 0.9800 . ?
C35 H35A 0.9800 . ?
C35 H35B 0.9800 . ?
C35 H35C 0.9800 . ?
C36 H36A 0.9800 . ?
C36 H36B 0.9800 . ?
C36 H36C 0.9800 . ?
C37 C42 1.394(4) . ?
C37 C38 1.394(4) . ?
C38 C39 1.396(5) . ?
C38 C43 1.517(5) . ?
C39 C40 1.368(5) . ?
C39 H39 0.9500 . ?
C40 C41 1.377(5) . ?
C40 C44 1.508(5) . ?
C41 C42 1.384(5) . ?
C41 H41 0.9500 . ?
C42 C45 1.514(5) . ?
C43 H43A 0.9800 . ?
C43 H43B 0.9800 . ?
C43 H43C 0.9800 . ?
C44 H44A 0.9800 . ?
C44 H44B 0.9800 . ?
C44 H44C 0.9800 . ?
C45 H45A 0.9800 . ?
C45 H45B 0.9800 . ?
C45 H45C 0.9800 . ?
C46 C47 1.3900 . ?
C46 C51 1.3900 . ?
C47 C48 1.3900 . ?
C47 C52 1.510(6) . ?
C48 C49 1.3900 . ?
C48 H48 0.9500 . ?
C49 C50 1.3900 . ?
C49 C53 1.529(5) . ?
C50 C51 1.3900 . ?
C50 H50 0.9500 . ?
C51 C54 1.487(5) . ?
C52 H52A 0.9800 . ?
C52 H52B 0.9800 . ?
C52 H52C 0.9800 . ?
C53 H53A 0.9800 . ?
C53 H53B 0.9800 . ?
C53 H53C 0.9800 . ?
C54 H54A 0.9800 . ?
C54 H54B 0.9800 . ?
C54 H54C 0.9800 . ?
C46B C47B 1.3900 . ?
C46B C51B 1.3900 . ?
C47B C48B 1.3900 . ?
C47B C52B 1.512(10) . ?
C48B C49B 1.3900 . ?
C48B H48B 0.9500 . ?
C49B C50B 1.3900 . ?
C49B C53B 1.534(10) . ?
C50B C51B 1.3900 . ?
C50B H50B 0.9500 . ?
C51B C54B 1.486(10) . ?
C52B H52D 0.9800 . ?
C52B H52E 0.9800 . ?
C52B H52F 0.9800 . ?
C53B H53D 0.9800 . ?
C53B H53E 0.9800 . ?
C53B H53F 0.9800 . ?
C54B H54D 0.9800 . ?
C54B H54E 0.9800 . ?
C54B H54F 0.9800 . ?
C55 C56 1.384(4) . ?
C55 C60 1.418(4) . ?
C55 C63 1.467(4) . ?
C56 C57 1.389(4) . ?
C56 H56 0.9500 . ?
C57 C58 1.387(4) . ?
C57 H57 0.9500 . ?
C58 C59 1.376(5) . ?
C58 H58 0.9500 . ?
C59 C60 1.392(4) . ?
C59 H59 0.9500 . ?
C60 C61 1.448(4) . ?
C61 C62 1.392(4) . ?
C61 C82 1.479(12) . ?
C61 C82B 1.496(8) . ?
C62 C64 1.413(4) . ?
C62 C63 1.464(4) . ?
C63 C67 1.376(4) . ?
C64 C65 1.368(4) . ?
C64 H64 0.9500 . ?
C65 C66 1.407(4) . ?
C65 H65 0.9500 . ?
C66 C68 1.409(4) . ?
C66 C67 1.457(4) . ?
C67 C70 1.480(4) . ?
C68 C69 1.406(4) . ?
C68 C91 1.483(4) . ?
C69 C71 1.410(4) . ?
C69 C70 1.454(4) . ?
C70 C74 1.379(4) . ?
C71 C72 1.368(5) . ?
C71 H71 0.9500 . ?
C72 C73 1.414(5) . ?
C72 H72 0.9500 . ?
C73 C75 1.396(5) . ?
C73 C74 1.454(4) . ?
C74 C77 1.458(4) . ?
C75 C76 1.448(5) . ?
C75 C100 1.483(5) . ?
C75 C300 1.512(12) . ?
C76 C78 1.389(5) . ?
C76 C77 1.418(4) . ?
C77 C81 1.385(4) . ?
C78 C79 1.375(5) . ?
C78 H78 0.9500 . ?
C79 C80 1.389(5) . ?
C79 H79 0.9500 . ?
C80 C81 1.377(5) . ?
C80 H80 0.9500 . ?
C81 H81 0.9500 . ?
C82 C83 1.3900 . ?
C82 C87 1.3900 . ?
C83 C84 1.3900 . ?
C83 C88 1.524(7) . ?
C84 C85 1.3900 . ?
C84 H84 0.9500 . ?
C85 C86 1.3900 . ?
C85 C89 1.527(7) . ?
C86 C87 1.3900 . ?
C86 H86 0.9500 . ?
C87 C90 1.515(8) . ?
C88 H88A 0.9800 . ?
C88 H88B 0.9800 . ?
C88 H88C 0.9800 . ?
C89 H89A 0.9800 . ?
C89 H89B 0.9800 . ?
C89 H89C 0.9800 . ?
C90 H90A 0.9800 . ?
C90 H90B 0.9800 . ?
C90 H90C 0.9800 . ?
C82B C83B 1.3900 . ?
C82B C87B 1.3900 . ?
C83B C84B 1.3900 . ?
C83B C88B 1.524(6) . ?
C84B C85B 1.3900 . ?
C84B H84B 0.9500 . ?
C85B C86B 1.3900 . ?
C85B C89B 1.526(6) . ?
C86B C87B 1.3900 . ?
C86B H86B 0.9500 . ?
C87B C90B 1.514(7) . ?
C88B H88D 0.9800 . ?
C88B H88E 0.9800 . ?
C88B H88F 0.9800 . ?
C89B H89D 0.9800 . ?
C89B H89E 0.9800 . ?
C89B H89F 0.9800 . ?
C90B H90D 0.9800 . ?
C90B H90E 0.9800 . ?
C90B H90F 0.9800 . ?
C91 C96 1.398(4) . ?
C91 C92 1.407(4) . ?
C92 C93 1.392(5) . ?
C92 C97 1.499(5) . ?
C93 C94 1.374(5) . ?
C93 H93 0.9500 . ?
C94 C95 1.382(5) . ?
C94 C98 1.502(5) . ?
C95 C96 1.383(5) . ?
C95 H95 0.9500 . ?
C96 C99 1.509(4) . ?
C97 H97A 0.9800 . ?
C97 H97B 0.9800 . ?
C97 H97C 0.9800 . ?
C98 H98A 0.9800 . ?
C98 H98B 0.9800 . ?
C98 H98C 0.9800 . ?
C99 H99A 0.9800 . ?
C99 H99B 0.9800 . ?
C99 H99C 0.9800 . ?
C100 C105 1.396(5) . ?
C100 C101 1.404(6) . ?
C101 C102 1.389(5) . ?
C101 C106 1.520(6) . ?
C102 C103 1.390(6) . ?
C102 H102 0.9500 . ?
C103 C104 1.382(6) . ?
C103 C107 1.520(6) . ?
C104 C105 1.395(5) . ?
C104 H104 0.9500 . ?
C105 C108 1.501(6) . ?
C106 H10A 0.9800 . ?
C106 H10B 0.9800 . ?
C106 H10C 0.9800 . ?
C107 H10D 0.9800 . ?
C107 H10E 0.9800 . ?
C107 H10F 0.9800 . ?
C108 H10G 0.9800 . ?
C108 H10H 0.9800 . ?
C108 H10I 0.9800 . ?
C300 C301 1.3900 . ?
C300 C305 1.3900 . ?
C301 C302 1.3900 . ?
C301 C306 1.522(11) . ?
C302 C303 1.3900 . ?
C302 H302 0.9500 . ?
C303 C304 1.3900 . ?
C303 C307 1.523(10) . ?
C304 C305 1.3900 . ?
C304 H304 0.9500 . ?
C305 C308 1.502(11) . ?
C306 H30A 0.9800 . ?
C306 H30B 0.9800 . ?
C306 H30C 0.9800 . ?
C307 H30D 0.9800 . ?
C307 H30E 0.9800 . ?
C307 H30F 0.9800 . ?
C308 H30G 0.9800 . ?
C308 H30H 0.9800 . ?
C308 H30I 0.9800 . ?
C109 Cl1B 1.736(12) . ?
C109 Cl1A 1.739(12) . ?
C109 Cl1C 1.749(11) . ?
C109 H109 1.0000 . ?
C114 Cl6B 1.756(14) . ?
C114 Cl6A 1.760(14) . ?
C114 Cl6C 1.762(13) . ?
C114 H114 1.0000 . ?
C110 Cl2B 1.767(13) . ?
C110 Cl2C 1.772(13) . ?
C110 Cl2A 1.777(13) . ?
C110 H110 1.0000 . ?
C111 Cl3B 1.759(13) . ?
C111 Cl3C 1.765(13) . ?
C111 Cl3A 1.769(13) . ?
C111 H111 1.0000 . ?
C112 Cl4B 1.764(13) . ?
C112 Cl4A 1.768(14) . ?
C112 Cl4C 1.769(13) . ?
C112 H112 1.0000 . ?
C113 Cl5C 1.756(12) . ?
C113 Cl5B 1.763(13) . ?
C113 Cl5A 1.770(13) . ?
C113 H113 1.0000 . ?
